data_4508399
loop_
_publ_author_name
'Yang, Wei'
'Wang, Chiming'
'Ma, Qi'
'Feng, Xuenan'
'Wang, Hailong'
'Jiang, Jianzhuang'

_publ_section_title
;
 Self-Assembled Zn(II) Coordination Complexes Based on Mixed V-Shaped
 Asymmetric Multicarboxylate and N-Donor Ligands
;
_journal_issue 11
_journal_name_full 'Crystal Growth &amp; Design'
_journal_page_first 4695
_journal_paper_doi 10.1021/cg4007372
_journal_volume 13
_journal_year 2013
_chemical_formula_sum 'C72 H62 N12 O18 Zn3'
_chemical_formula_weight 1579.45
_chemical_name_systematic
;
 ?
;
_space_group_IT_number 2
_symmetry_cell_setting triclinic
_symmetry_space_group_name_Hall '-P 1'
_symmetry_space_group_name_H-M 'P -1'
_atom_sites_solution_hydrogens geom
_atom_sites_solution_primary direct
_atom_sites_solution_secondary difmap
_audit_creation_method SHELXL-97
_cell_angle_alpha 87.678(5)
_cell_angle_beta 80.020(4)
_cell_angle_gamma 75.326(4)
_cell_formula_units_Z 2
_cell_length_a 12.6677(6)
_cell_length_b 13.7245(8)
_cell_length_c 21.2317(12)
_cell_measurement_reflns_used 5160
_cell_measurement_temperature 293(2)
_cell_measurement_theta_max 29.12
_cell_measurement_theta_min 2.96
_cell_volume 3516.8(3)
_computing_cell_refinement
;CrysAlisPro, Oxford Diffraction Ltd.,
Version 1.171.34.40 (release 27-08-2010 CrysAlis171 .NET)
(compiled Aug 27 2010,11:50:40)
;
_computing_data_collection
;
CrysAlisPro, Oxford Diffraction Ltd.,
Version 1.171.34.40 (release 27-08-2010 CrysAlis171 .NET)
(compiled Aug 27 2010,11:50:40)
;
_computing_data_reduction
;   
CrysAlisPro, Oxford Diffraction Ltd.,
Version 1.171.34.40 (release 27-08-2010 CrysAlis171 .NET)
(compiled Aug 27 2010,11:50:40)
;
_computing_structure_refinement 'SHELXL-97 (Sheldrick, 1997)'
_computing_structure_solution 'SHELXS-97 (Sheldrick, 2008)'
_diffrn_ambient_temperature 293(2)
_diffrn_detector_area_resol_mean 16.2141
_diffrn_measured_fraction_theta_full 0.996
_diffrn_measured_fraction_theta_max 0.996
_diffrn_measurement_device_type 'Xcalibur, Eos, Gemini'
_diffrn_measurement_method '\w scans'
_diffrn_radiation_monochromator graphite
_diffrn_radiation_source 'fine-focus sealed tube'
_diffrn_radiation_type MoK\a
_diffrn_radiation_wavelength 0.71073
_diffrn_reflns_av_R_equivalents 0.0387
_diffrn_reflns_av_sigmaI/netI 0.0790
_diffrn_reflns_limit_h_max 15
_diffrn_reflns_limit_h_min -15
_diffrn_reflns_limit_k_max 16
_diffrn_reflns_limit_k_min -16
_diffrn_reflns_limit_l_max 26
_diffrn_reflns_limit_l_min -22
_diffrn_reflns_number 25789
_diffrn_reflns_theta_full 26.00
_diffrn_reflns_theta_max 26.00
_diffrn_reflns_theta_min 2.96
_diffrn_standards_interval_count 0
_diffrn_standards_interval_time 0
_diffrn_standards_number 0
_exptl_absorpt_coefficient_mu 1.096
_exptl_absorpt_correction_T_max 0.916
_exptl_absorpt_correction_T_min 0.877
_exptl_absorpt_correction_type multi-scan
_exptl_absorpt_process_details
;
CrysAlisPro, Oxford Diffraction Ltd.,
Version 1.171.34.40 (release 27-08-2010 CrysAlis171 .NET)
(compiled Aug 27 2010,11:50:40)
Empirical absorption correction using spherical harmonics,
 implemented in SCALE3 ABSPACK scaling algorithm.  
;
_exptl_crystal_colour colorless
_exptl_crystal_density_diffrn 1.492
_exptl_crystal_density_method 'not measured'
_exptl_crystal_description block
_exptl_crystal_F_000 1624
_exptl_crystal_size_max 0.12
_exptl_crystal_size_mid 0.10
_exptl_crystal_size_min 0.08
_refine_diff_density_max 0.976
_refine_diff_density_min -0.411
_refine_diff_density_rms 0.069
_refine_ls_extinction_method none
_refine_ls_goodness_of_fit_ref 0.984
_refine_ls_hydrogen_treatment mixed
_refine_ls_matrix_type full
_refine_ls_number_parameters 1004
_refine_ls_number_reflns 13779
_refine_ls_number_restraints 25
_refine_ls_restrained_S_all 0.984
_refine_ls_R_factor_all 0.0962
_refine_ls_R_factor_gt 0.0529
_refine_ls_shift/su_max 0.002
_refine_ls_shift/su_mean 0.000
_refine_ls_structure_factor_coef Fsqd
_refine_ls_weighting_details 'calc w=1/[\s^2^(Fo^2^)+(0.0548P)^2^+0.0000P] where P=(Fo^2^+2Fc^2^)/3'
_refine_ls_weighting_scheme calc
_refine_ls_wR_factor_gt 0.1103
_refine_ls_wR_factor_ref 0.1250
_reflns_number_gt 8938
_reflns_number_total 13779
_reflns_threshold_expression >2sigma(I)
_cod_data_source_file cg4007372_si_002.cif
_cod_data_source_block 938865
_cod_original_sg_symbol_H-M P-1
_cod_database_code 4508399

loop_
_symmetry_equiv_pos_as_xyz
'x, y, z'
'-x, -y, -z'

loop_
_atom_site_label
_atom_site_type_symbol
_atom_site_fract_x
_atom_site_fract_y
_atom_site_fract_z
_atom_site_U_iso_or_equiv
_atom_site_adp_type
_atom_site_occupancy
_atom_site_symmetry_multiplicity
_atom_site_calc_flag
_atom_site_refinement_flags
_atom_site_disorder_assembly
_atom_site_disorder_group
C1 C 1.5632(3) -0.9213(3) 0.6730(2) 0.0373(9) Uani 1 1 d . . .
C2 C 1.4915(3) -1.1154(3) 0.66787(17) 0.0336(9) Uani 1 1 d . . .
C3 C 1.6397(3) -1.0192(3) 0.64670(16) 0.0333(9) Uani 1 1 d . . .
C4 C 1.6094(3) -1.1092(3) 0.64422(16) 0.0308(8) Uani 1 1 d . . .
C5 C 1.6880(3) -1.1970(3) 0.62221(17) 0.0364(9) Uani 1 1 d . . .
H5 H 1.6669 -1.2568 0.6202 0.044 Uiso 1 1 calc R . .
C6 C 1.7980(3) -1.1949(3) 0.60319(18) 0.0382(9) Uani 1 1 d . . .
C7 C 1.8286(3) -1.1059(3) 0.60712(19) 0.0455(11) Uani 1 1 d . . .
H7 H 1.9024 -1.1045 0.5952 0.055 Uiso 1 1 calc R . .
C8 C 1.7510(3) -1.0198(3) 0.62836(19) 0.0442(10) Uani 1 1 d . . .
H8 H 1.7728 -0.9604 0.6306 0.053 Uiso 1 1 calc R . .
C9 C 1.8546(3) -1.3599(3) 0.55784(18) 0.0388(10) Uani 1 1 d . . .
C10 C 1.8153(4) -1.3465(4) 0.5013(2) 0.0625(13) Uani 1 1 d . . .
H10 H 1.8014 -1.2833 0.4823 0.075 Uiso 1 1 calc R . .
C11 C 1.7964(4) -1.4265(6) 0.4729(3) 0.090(2) Uani 1 1 d . . .
H11 H 1.7685 -1.4170 0.4348 0.107 Uiso 1 1 calc R . .
C12 C 1.8175(5) -1.5185(5) 0.4989(3) 0.092(2) Uani 1 1 d . . .
H12 H 1.8054 -1.5725 0.4786 0.110 Uiso 1 1 calc R . .
C13 C 1.8571(4) -1.5327(4) 0.5558(3) 0.0730(15) Uani 1 1 d . . .
H13 H 1.8724 -1.5969 0.5734 0.088 Uiso 1 1 calc R . .
C14 C 1.8746(3) -1.4525(3) 0.58764(19) 0.0409(10) Uani 1 1 d . . .
C15 C 1.9084(4) -1.4733(5) 0.6524(2) 0.0633(13) Uani 1 1 d . . .
C16 C 1.0581(3) -0.4264(3) 0.85780(19) 0.0371(9) Uani 1 1 d . . .
C17 C 1.2567(3) -0.3393(3) 0.81692(17) 0.0347(9) Uani 1 1 d . . .
C18 C 1.2626(3) -0.4324(3) 0.85653(16) 0.0327(9) Uani 1 1 d D C .
C19 C 1.1692(3) -0.4680(3) 0.87983(16) 0.0323(8) Uani 1 1 d D C .
C20 C 1.1761(3) -0.5452(3) 0.92305(19) 0.0441(10) Uani 1 1 d D . .
H20 H 1.1135 -0.5691 0.9369 0.053 Uiso 1 1 calc R A 1
C23 C 1.3615(3) -0.4804(3) 0.87724(17) 0.0369(9) Uani 1 1 d D . .
H23 H 1.4258 -0.4611 0.8601 0.044 Uiso 1 1 calc R B 1
C21 C 1.2728(12) -0.5898(12) 0.9472(9) 0.039(4) Uani 0.656(4) 1 d P C 1
H21 H 1.2733 -0.6397 0.9782 0.047 Uiso 0.656(4) 1 calc PR C 1
C22 C 1.3666(11) -0.5590(17) 0.9246(10) 0.039(4) Uani 0.656(4) 1 d P C 1
C24 C 1.4732(4) -0.6794(3) 0.9825(2) 0.0396(16) Uani 0.656(4) 1 d PG C 1
C25 C 1.4593(4) -0.6611(4) 1.0477(2) 0.068(2) Uani 0.656(4) 1 d PG C 1
H25 H 1.4381 -0.5953 1.0630 0.082 Uiso 0.656(4) 1 calc PR C 1
C26 C 1.4771(5) -0.7413(6) 1.09006(19) 0.084(4) Uani 0.656(4) 1 d PG C 1
H26 H 1.4678 -0.7290 1.1337 0.100 Uiso 0.656(4) 1 calc PR C 1
C27 C 1.5088(6) -0.8397(5) 1.0672(3) 0.090(4) Uani 0.656(4) 1 d PG C 1
H27 H 1.5207 -0.8933 1.0955 0.108 Uiso 0.656(4) 1 calc PR C 1
C28 C 1.5226(5) -0.8580(3) 1.0020(4) 0.067(3) Uani 0.656(4) 1 d PG C 1
H28 H 1.5438 -0.9238 0.9867 0.081 Uiso 0.656(4) 1 calc PR C 1
C29 C 1.5048(4) -0.7778(4) 0.9596(2) 0.041(3) Uani 0.656(4) 1 d PG C 1
O12 O 1.4629(3) -0.5997(3) 0.94107(19) 0.0426(12) Uani 0.656(4) 1 d P C 1
O12A O 1.2906(5) -0.6799(6) 0.9728(4) 0.044(2) Uani 0.344(4) 1 d P C 2
C24A C 1.3847(6) -0.7269(8) 0.9966(4) 0.044(3) Uani 0.344(4) 1 d PG C 2
C25A C 1.3746(8) -0.7203(10) 1.0627(4) 0.078(5) Uani 0.344(4) 1 d PG C 2
H25A H 1.3084 -0.6850 1.0867 0.093 Uiso 0.344(4) 1 calc PR C 2
C26A C 1.4635(10) -0.7665(14) 1.0927(4) 0.145(16) Uani 0.344(4) 1 d PG C 2
H26A H 1.4567 -0.7621 1.1369 0.174 Uiso 0.344(4) 1 calc PR C 2
C27A C 1.5624(8) -0.8193(13) 1.0568(6) 0.102(9) Uani 0.344(4) 1 d PG C 2
H27A H 1.6219 -0.8502 1.0769 0.122 Uiso 0.344(4) 1 calc PR C 2
C28A C 1.5725(7) -0.8259(9) 0.9908(6) 0.059(4) Uani 0.344(4) 1 d PG C 2
H28A H 1.6387 -0.8612 0.9667 0.070 Uiso 0.344(4) 1 calc PR C 2
C29A C 1.4837(8) -0.7797(8) 0.9607(4) 0.034(5) Uani 0.344(4) 1 d PG C 2
C22A C 1.3688(15) -0.558(3) 0.9122(18) 0.024(6) Uani 0.344(4) 1 d PDU C 2
H22A H 1.4367 -0.5905 0.9237 0.029 Uiso 0.344(4) 1 calc PR C 2
C21A C 1.275(2) -0.598(2) 0.9341(18) 0.043(10) Uani 0.344(4) 1 d PDU C 2
C30 C 1.5150(4) -0.7917(3) 0.88797(19) 0.0430(10) Uani 1 1 d . . .
C31 C 1.2707(3) -0.7923(3) 0.70099(19) 0.0419(10) Uani 1 1 d . . .
H31 H 1.3193 -0.8334 0.6691 0.050 Uiso 1 1 calc R . .
C32 C 1.2056(4) -0.7050(4) 0.7852(3) 0.0790(18) Uani 1 1 d . . .
H32 H 1.2005 -0.6726 0.8237 0.095 Uiso 1 1 calc R . .
C33 C 1.1199(4) -0.7060(4) 0.7564(3) 0.086(2) Uani 1 1 d . . .
H33 H 1.0458 -0.6749 0.7707 0.103 Uiso 1 1 calc R . .
C34 C 1.0981(3) -0.7929(3) 0.65865(19) 0.0473(11) Uani 1 1 d . . .
H34A H 1.1477 -0.8324 0.6236 0.057 Uiso 1 1 calc R . .
H34B H 1.0523 -0.7341 0.6410 0.057 Uiso 1 1 calc R . .
C35 C 1.0261(3) -0.8550(3) 0.69608(18) 0.0390(9) Uani 1 1 d . . .
C36 C 0.9145(3) -0.8122(3) 0.71657(19) 0.0484(11) Uani 1 1 d . . .
H36 H 0.8815 -0.7484 0.7026 0.058 Uiso 1 1 calc R . .
C37 C 0.8523(3) -0.8656(4) 0.7583(2) 0.0538(12) Uani 1 1 d . . .
H37 H 0.7773 -0.8373 0.7719 0.065 Uiso 1 1 calc R . .
C38 C 0.9001(3) -0.9592(3) 0.77962(19) 0.0458(10) Uani 1 1 d . . .
C39 C 1.0103(4) -1.0029(3) 0.7569(2) 0.0525(11) Uani 1 1 d . . .
H39 H 1.0428 -1.0674 0.7699 0.063 Uiso 1 1 calc R . .
C40 C 1.0721(3) -0.9516(3) 0.7153(2) 0.0500(11) Uani 1 1 d . . .
H40 H 1.1459 -0.9823 0.6997 0.060 Uiso 1 1 calc R . .
C41 C 0.8361(4) -1.0093(4) 0.8333(2) 0.0619(13) Uani 1 1 d . . .
H41A H 0.8790 -1.0260 0.8677 0.074 Uiso 1 1 calc R . .
H41B H 0.7672 -0.9615 0.8500 0.074 Uiso 1 1 calc R . .
C42 C 0.8771(3) -1.1938(4) 0.8143(2) 0.0512(11) Uani 1 1 d . . .
H42 H 0.9447 -1.2092 0.8287 0.061 Uiso 1 1 calc R . .
C43 C 0.7218(4) -1.1079(4) 0.7891(2) 0.0600(13) Uani 1 1 d . . .
H43 H 0.6616 -1.0555 0.7829 0.072 Uiso 1 1 calc R . .
C44 C 0.7369(4) -1.2060(4) 0.7758(2) 0.0581(12) Uani 1 1 d . . .
H44 H 0.6883 -1.2331 0.7582 0.070 Uiso 1 1 calc R . .
C45 C 1.2263(3) -0.0889(3) 0.86435(19) 0.0455(11) Uani 1 1 d . . .
H45 H 1.1865 -0.1363 0.8781 0.055 Uiso 1 1 calc R . .
C46 C 1.3318(3) -0.0083(3) 0.80766(18) 0.0444(10) Uani 1 1 d . . .
H46 H 1.3799 0.0101 0.7737 0.053 Uiso 1 1 calc R . .
C47 C 1.2943(3) 0.0422(3) 0.86354(19) 0.0473(11) Uani 1 1 d . . .
H47 H 1.3109 0.1006 0.8752 0.057 Uiso 1 1 calc R . .
C48 C 1.1643(4) 0.0197(4) 0.96292(18) 0.0546(12) Uani 1 1 d . . .
H48A H 1.2116 0.0399 0.9885 0.066 Uiso 1 1 calc R . .
H48B H 1.1420 -0.0381 0.9834 0.066 Uiso 1 1 calc R . .
C49 C 1.0621(3) 0.1053(3) 0.96145(19) 0.0463(11) Uani 1 1 d . . .
C50 C 1.0251(5) 0.1730(4) 1.0109(2) 0.0769(16) Uani 1 1 d . . .
H50 H 1.0647 0.1677 1.0445 0.092 Uiso 1 1 calc R . .
C51 C 0.9290(5) 0.2497(4) 1.0114(2) 0.0757(16) Uani 1 1 d . . .
H51 H 0.9054 0.2946 1.0457 0.091 Uiso 1 1 calc R . .
C52 C 0.8687(3) 0.2610(3) 0.9634(2) 0.0477(11) Uani 1 1 d . . .
C53 C 0.9067(4) 0.1932(4) 0.9141(2) 0.0760(17) Uani 1 1 d . . .
H53 H 0.8672 0.1986 0.8806 0.091 Uiso 1 1 calc R . .
C54 C 1.0025(4) 0.1170(4) 0.9128(2) 0.0761(17) Uani 1 1 d . . .
H54 H 1.0266 0.0729 0.8782 0.091 Uiso 1 1 calc R . .
C55 C 0.7647(4) 0.3443(4) 0.9643(2) 0.0624(13) Uani 1 1 d . . .
H55A H 0.7015 0.3152 0.9699 0.075 Uiso 1 1 calc R . .
H55B H 0.7558 0.3881 1.0006 0.075 Uiso 1 1 calc R . .
C56 C 0.8299(3) 0.4680(3) 0.8882(2) 0.0489(11) Uani 1 1 d . . .
H56 H 0.8750 0.4852 0.9138 0.059 Uiso 1 1 calc R . .
C57 C 0.7480(4) 0.4584(4) 0.8108(3) 0.0732(16) Uani 1 1 d . . .
H57 H 0.7251 0.4685 0.7712 0.088 Uiso 1 1 calc R . .
C58 C 0.7142(4) 0.3980(4) 0.8564(3) 0.0745(16) Uani 1 1 d . . .
H58 H 0.6643 0.3594 0.8544 0.089 Uiso 1 1 calc R . .
C59 C 1.4436(4) -0.5876(4) 0.7078(2) 0.0508(11) Uani 1 1 d . . .
H59 H 1.3671 -0.5765 0.7123 0.061 Uiso 1 1 calc R . .
C60 C 1.6116(4) -0.6521(5) 0.7142(3) 0.0809(18) Uani 1 1 d . . .
H60 H 1.6759 -0.6952 0.7243 0.097 Uiso 1 1 calc R . .
C61 C 1.6077(5) -0.5683(5) 0.6786(3) 0.0840(18) Uani 1 1 d . . .
H61 H 1.6675 -0.5434 0.6599 0.101 Uiso 1 1 calc R . .
C62 C 1.4567(4) -0.4433(4) 0.6344(2) 0.0679(14) Uani 1 1 d . . .
H62A H 1.4896 -0.3881 0.6394 0.081 Uiso 1 1 calc R . .
H62B H 1.3772 -0.4197 0.6478 0.081 Uiso 1 1 calc R . .
C63 C 1.4813(3) -0.4750(3) 0.5651(2) 0.0489(11) Uani 1 1 d . . .
C64 C 1.4957(4) -0.5727(4) 0.5462(2) 0.0591(12) Uani 1 1 d . . .
H64 H 1.4936 -0.6228 0.5769 0.071 Uiso 1 1 calc R . .
C65 C 1.5133(4) -0.5975(4) 0.4818(2) 0.0593(12) Uani 1 1 d . . .
H65 H 1.5217 -0.6639 0.4700 0.071 Uiso 1 1 calc R . .
C66 C 1.2625(3) -0.1755(3) 0.61207(18) 0.0382(9) Uani 1 1 d . . .
H66 H 1.3182 -0.1435 0.5965 0.046 Uiso 1 1 calc R . .
C67 C 1.1536(3) -0.2486(3) 0.6743(2) 0.0424(10) Uani 1 1 d . . .
H67 H 1.1202 -0.2768 0.7105 0.051 Uiso 1 1 calc R . .
C68 C 1.1250(3) -0.2448(3) 0.6161(2) 0.0438(10) Uani 1 1 d . . .
H68 H 1.0687 -0.2691 0.6047 0.053 Uiso 1 1 calc R . .
C69 C 1.1894(3) -0.1690(4) 0.51017(19) 0.0499(11) Uani 1 1 d . . .
H69A H 1.1842 -0.2261 0.4865 0.060 Uiso 1 1 calc R . .
H69B H 1.2568 -0.1503 0.4912 0.060 Uiso 1 1 calc R . .
C70 C 1.0906(3) -0.0814(3) 0.50499(17) 0.0368(9) Uani 1 1 d . . .
C71 C 1.0719(3) 0.0042(4) 0.5402(2) 0.0505(12) Uani 1 1 d . . .
H71 H 1.1201 0.0080 0.5679 0.061 Uiso 1 1 calc R . .
C72 C 0.9824(3) 0.0857(3) 0.5357(2) 0.0493(11) Uani 1 1 d . . .
H72 H 0.9715 0.1432 0.5601 0.059 Uiso 1 1 calc R . .
N1 N 1.3014(2) -0.7584(3) 0.74981(16) 0.0426(8) Uani 1 1 d . C .
N2 N 1.1626(2) -0.7614(3) 0.70215(16) 0.0464(9) Uani 1 1 d . . .
N3 N 0.8114(3) -1.1006(3) 0.81336(16) 0.0454(8) Uani 1 1 d . . .
N4 N 0.8349(3) -1.2600(3) 0.79240(16) 0.0468(9) Uani 1 1 d . . .
N5 N 1.2892(2) -0.0903(2) 0.80793(14) 0.0353(7) Uani 1 1 d . . .
N6 N 1.2273(3) -0.0098(3) 0.89940(15) 0.0442(9) Uani 1 1 d . . .
N7 N 0.7665(3) 0.4037(3) 0.90625(17) 0.0498(9) Uani 1 1 d . . .
N8 N 0.8215(3) 0.5037(3) 0.83097(17) 0.0493(9) Uani 1 1 d . . .
N9 N 1.5077(3) -0.6644(3) 0.73307(15) 0.0428(8) Uani 1 1 d . C .
N10 N 1.5006(3) -0.5276(3) 0.67533(17) 0.0533(9) Uani 1 1 d . . .
N11 N 1.2407(2) -0.2040(2) 0.67195(14) 0.0340(7) Uani 1 1 d . . .
N12 N 1.1949(2) -0.1980(3) 0.57660(14) 0.0393(8) Uani 1 1 d . . .
O1 O 1.5387(2) -0.9164(2) 0.73412(12) 0.0417(7) Uani 1 1 d . C .
O2 O 1.5328(2) -0.8507(2) 0.63746(14) 0.0566(8) Uani 1 1 d . . .
O3 O 1.41276(19) -1.0430(2) 0.66014(12) 0.0416(7) Uani 1 1 d . . .
O4 O 1.48081(18) -1.1973(2) 0.69613(13) 0.0433(7) Uani 1 1 d . . .
O5 O 1.88174(19) -1.2790(2) 0.58305(14) 0.0499(8) Uani 1 1 d . . .
O6 O 1.9495(6) -1.5604(4) 0.6660(2) 0.165(3) Uani 1 1 d . . .
O7 O 1.8908(4) -1.4058(3) 0.68905(19) 0.1079(15) Uani 1 1 d . . .
O8 O 1.3485(2) -0.3306(2) 0.78265(12) 0.0438(7) Uani 1 1 d . . .
O9 O 1.1685(2) -0.2741(2) 0.82055(12) 0.0423(7) Uani 1 1 d . . .
O10 O 1.0575(2) -0.4389(2) 0.79826(12) 0.0470(7) Uani 1 1 d . . .
O11 O 0.9753(2) -0.3907(2) 0.89741(13) 0.0486(7) Uani 1 1 d . . .
O13 O 1.4299(2) -0.7864(2) 0.86295(12) 0.0494(7) Uani 1 1 d . C .
O14 O 1.6095(2) -0.8055(3) 0.85745(15) 0.0711(10) Uani 1 1 d . C .
Zn1 Zn 1.45616(3) -0.78416(4) 0.76920(2) 0.03803(13) Uani 1 1 d . . .
Zn2 Zn 1.32973(3) -0.19840(3) 0.740296(19) 0.03108(12) Uani 1 1 d . . .
Zn3 Zn 0.90612(4) -1.40695(4) 0.77886(2) 0.04365(14) Uani 1 1 d . . .
O15 O 1.4559(3) -0.1295(3) 0.49189(15) 0.0806(11) Uani 1 1 d D . .
H15A H 1.5246 -0.1397 0.4931 0.121 Uiso 1 1 d RD . .
H15B H 1.4477 -0.1241 0.4529 0.121 Uiso 1 1 d RD . .
O17 O 1.3371(3) -0.9357(3) 0.55186(17) 0.0855(11) Uani 1 1 d D . .
H17A H 1.3699 -0.9515 0.5839 0.128 Uiso 1 1 d RD . .
H17B H 1.3644 -0.9774 0.5215 0.128 Uiso 1 1 d RD . .
O16 O 1.1935(3) -0.5060(4) 0.6819(2) 0.1196(16) Uani 1 1 d D . .
H16A H 1.1732 -0.4971 0.7229 0.179 Uiso 1 1 d RD . .
H16B H 1.1508 -0.5374 0.6661 0.179 Uiso 1 1 d RD . .
O18 O 1.2257(15) -0.7796(17) 1.0505(10) 0.558(12) Uani 1 1 d . . .

loop_
_atom_site_aniso_label
_atom_site_aniso_U_11
_atom_site_aniso_U_22
_atom_site_aniso_U_33
_atom_site_aniso_U_23
_atom_site_aniso_U_13
_atom_site_aniso_U_12
C1 0.035(2) 0.036(3) 0.042(2) -0.007(2) -0.0020(18) -0.0126(18)
C2 0.0279(19) 0.041(3) 0.033(2) -0.0128(19) 0.0017(16) -0.0128(18)
C3 0.0340(19) 0.034(2) 0.031(2) -0.0023(17) 0.0005(16) -0.0106(17)
C4 0.0286(18) 0.036(2) 0.0261(19) -0.0058(17) -0.0001(15) -0.0072(16)
C5 0.037(2) 0.034(2) 0.040(2) -0.0024(18) -0.0007(17) -0.0153(18)
C6 0.0267(19) 0.038(3) 0.044(2) -0.0017(19) 0.0038(16) -0.0047(17)
C7 0.0284(19) 0.044(3) 0.062(3) -0.005(2) 0.0106(19) -0.0165(19)
C8 0.043(2) 0.036(3) 0.054(3) -0.005(2) 0.0067(19) -0.020(2)
C9 0.0271(19) 0.047(3) 0.037(2) -0.009(2) 0.0016(16) -0.0017(18)
C10 0.062(3) 0.073(4) 0.044(3) 0.003(3) -0.006(2) -0.003(3)
C11 0.084(4) 0.119(6) 0.056(4) -0.036(4) -0.027(3) 0.006(4)
C12 0.095(4) 0.080(5) 0.105(5) -0.051(4) -0.038(4) -0.009(4)
C13 0.079(3) 0.041(3) 0.100(4) -0.011(3) -0.023(3) -0.010(3)
C14 0.036(2) 0.043(3) 0.041(2) -0.003(2) -0.0068(17) -0.0048(19)
C15 0.060(3) 0.059(4) 0.061(3) 0.008(3) -0.017(2) 0.008(3)
C16 0.051(2) 0.028(2) 0.040(2) 0.0057(18) -0.017(2) -0.0180(19)
C17 0.045(2) 0.036(3) 0.026(2) 0.0011(17) -0.0089(17) -0.014(2)
C18 0.039(2) 0.030(2) 0.030(2) -0.0022(17) -0.0077(16) -0.0086(17)
C19 0.043(2) 0.027(2) 0.031(2) 0.0001(17) -0.0119(16) -0.0112(17)
C20 0.051(2) 0.041(3) 0.051(3) 0.011(2) -0.020(2) -0.025(2)
C23 0.041(2) 0.034(3) 0.036(2) -0.0034(19) -0.0029(17) -0.0113(18)
C21 0.063(7) 0.029(5) 0.039(8) 0.012(5) -0.034(5) -0.020(4)
C22 0.060(8) 0.029(6) 0.028(8) 0.000(5) -0.022(5) 0.000(5)
C24 0.027(3) 0.054(5) 0.035(4) 0.006(3) -0.010(3) -0.002(3)
C25 0.056(4) 0.095(7) 0.049(5) -0.013(5) -0.019(4) -0.001(4)
C26 0.067(8) 0.134(13) 0.039(9) 0.011(8) -0.015(7) -0.002(9)
C27 0.082(8) 0.112(11) 0.059(7) 0.047(6) -0.020(6) 0.004(7)
C28 0.065(6) 0.051(6) 0.070(6) 0.026(4) 0.001(4) 0.001(4)
C29 0.026(4) 0.041(7) 0.052(8) 0.006(6) -0.007(4) -0.002(4)
O12 0.035(2) 0.038(3) 0.056(3) 0.010(2) -0.0152(19) -0.0064(19)
O12A 0.032(4) 0.042(6) 0.048(5) 0.017(4) 0.008(3) -0.002(4)
C24A 0.038(7) 0.052(9) 0.030(6) 0.017(6) -0.006(5) 0.008(6)
C25A 0.066(10) 0.105(15) 0.041(8) 0.015(9) 0.004(7) 0.006(9)
C26A 0.14(3) 0.21(4) 0.04(2) 0.01(2) -0.027(18) 0.03(3)
C27A 0.100(16) 0.14(2) 0.059(13) 0.033(13) -0.040(11) 0.005(14)
C28A 0.052(9) 0.067(12) 0.043(9) 0.026(8) -0.014(7) 0.012(8)
C29A 0.041(9) 0.038(13) 0.026(11) 0.013(9) -0.015(7) -0.012(8)
C22A 0.022(8) 0.025(9) 0.024(11) -0.001(7) -0.003(5) -0.005(6)
C21A 0.052(11) 0.035(11) 0.044(13) -0.001(7) -0.010(7) -0.013(7)
C30 0.055(3) 0.032(3) 0.042(2) 0.0011(19) -0.002(2) -0.016(2)
C31 0.034(2) 0.044(3) 0.045(2) -0.006(2) -0.0023(18) -0.0062(18)
C32 0.059(3) 0.071(4) 0.104(4) -0.054(3) -0.009(3) -0.003(3)
C33 0.041(3) 0.091(5) 0.117(5) -0.067(4) -0.011(3) 0.007(3)
C34 0.045(2) 0.052(3) 0.046(3) 0.000(2) -0.0121(19) -0.011(2)
C35 0.044(2) 0.039(3) 0.034(2) -0.0046(19) -0.0132(17) -0.0064(19)
C36 0.044(2) 0.044(3) 0.054(3) 0.010(2) -0.011(2) -0.005(2)
C37 0.042(2) 0.051(3) 0.059(3) 0.005(2) -0.001(2) -0.001(2)
C38 0.056(3) 0.037(3) 0.041(2) 0.000(2) -0.005(2) -0.008(2)
C39 0.069(3) 0.034(3) 0.050(3) -0.001(2) -0.008(2) -0.005(2)
C40 0.049(2) 0.041(3) 0.053(3) -0.005(2) -0.009(2) 0.003(2)
C41 0.081(3) 0.041(3) 0.053(3) 0.001(2) 0.004(2) -0.008(3)
C42 0.047(2) 0.048(3) 0.059(3) 0.006(2) -0.016(2) -0.009(2)
C43 0.046(3) 0.061(4) 0.063(3) 0.016(3) -0.009(2) 0.002(2)
C44 0.052(3) 0.059(4) 0.065(3) 0.008(3) -0.022(2) -0.009(2)
C45 0.046(2) 0.043(3) 0.046(3) -0.002(2) 0.005(2) -0.018(2)
C46 0.052(2) 0.043(3) 0.038(2) 0.002(2) 0.0058(19) -0.022(2)
C47 0.056(3) 0.041(3) 0.047(3) -0.004(2) 0.003(2) -0.025(2)
C48 0.073(3) 0.058(3) 0.029(2) -0.005(2) 0.006(2) -0.018(3)
C49 0.057(3) 0.048(3) 0.030(2) -0.011(2) 0.0103(19) -0.017(2)
C50 0.106(4) 0.072(4) 0.048(3) -0.021(3) -0.024(3) -0.004(3)
C51 0.111(4) 0.057(4) 0.046(3) -0.025(3) -0.002(3) -0.001(3)
C52 0.055(3) 0.037(3) 0.048(3) -0.009(2) 0.011(2) -0.018(2)
C53 0.076(3) 0.086(5) 0.057(3) -0.033(3) -0.018(3) 0.006(3)
C54 0.081(3) 0.082(4) 0.052(3) -0.040(3) -0.011(3) 0.010(3)
C55 0.068(3) 0.045(3) 0.065(3) 0.001(3) 0.018(2) -0.016(2)
C56 0.051(2) 0.043(3) 0.058(3) -0.005(2) -0.008(2) -0.021(2)
C57 0.084(4) 0.088(5) 0.071(3) 0.010(3) -0.029(3) -0.055(3)
C58 0.066(3) 0.080(4) 0.091(4) -0.008(3) -0.009(3) -0.045(3)
C59 0.051(2) 0.044(3) 0.053(3) -0.001(2) 0.001(2) -0.010(2)
C60 0.067(3) 0.092(5) 0.106(4) 0.044(4) -0.052(3) -0.042(3)
C61 0.081(4) 0.099(5) 0.099(4) 0.049(4) -0.045(3) -0.060(4)
C62 0.104(4) 0.038(3) 0.056(3) 0.007(2) -0.012(3) -0.010(3)
C63 0.069(3) 0.032(3) 0.043(3) 0.007(2) -0.010(2) -0.008(2)
C64 0.093(3) 0.033(3) 0.049(3) 0.011(2) -0.012(2) -0.014(3)
C65 0.092(3) 0.032(3) 0.054(3) 0.003(2) -0.014(2) -0.014(2)
C66 0.0307(19) 0.044(3) 0.041(2) 0.0018(19) -0.0097(17) -0.0106(18)
C67 0.039(2) 0.044(3) 0.047(2) 0.005(2) -0.0089(18) -0.0167(19)
C68 0.039(2) 0.045(3) 0.054(3) 0.002(2) -0.0147(19) -0.017(2)
C69 0.051(2) 0.065(3) 0.034(2) -0.005(2) -0.0126(19) -0.010(2)
C70 0.035(2) 0.051(3) 0.026(2) 0.0037(18) -0.0098(16) -0.0122(19)
C71 0.047(2) 0.064(3) 0.046(3) -0.005(2) -0.026(2) -0.012(2)
C72 0.054(3) 0.047(3) 0.050(3) -0.009(2) -0.021(2) -0.011(2)
N1 0.0412(18) 0.035(2) 0.050(2) -0.0061(17) -0.0087(16) -0.0059(16)
N2 0.0416(19) 0.041(2) 0.057(2) -0.0079(18) -0.0113(16) -0.0078(16)
N3 0.050(2) 0.032(2) 0.050(2) 0.0071(17) -0.0065(16) -0.0052(17)
N4 0.046(2) 0.044(2) 0.050(2) 0.0051(18) -0.0125(16) -0.0107(18)
N5 0.0333(16) 0.034(2) 0.0359(18) -0.0006(15) 0.0014(14) -0.0091(14)
N6 0.0504(19) 0.046(2) 0.0341(19) -0.0094(17) 0.0076(15) -0.0165(17)
N7 0.053(2) 0.041(2) 0.057(2) -0.0052(19) 0.0010(18) -0.0203(18)
N8 0.054(2) 0.046(2) 0.055(2) -0.0007(19) -0.0152(18) -0.0212(18)
N9 0.049(2) 0.040(2) 0.044(2) 0.0010(17) -0.0153(16) -0.0141(17)
N10 0.078(3) 0.040(2) 0.046(2) 0.0060(18) -0.0172(19) -0.018(2)
N11 0.0315(16) 0.038(2) 0.0342(18) 0.0035(15) -0.0077(13) -0.0100(14)
N12 0.0352(17) 0.046(2) 0.0365(18) 0.0032(16) -0.0133(14) -0.0057(15)
O1 0.0485(15) 0.0379(18) 0.0338(15) -0.0061(13) 0.0007(12) -0.0061(13)
O2 0.0725(19) 0.040(2) 0.0478(18) 0.0002(15) -0.0073(15) 0.0004(16)
O3 0.0257(13) 0.048(2) 0.0485(17) -0.0040(14) -0.0022(11) -0.0075(13)
O4 0.0309(13) 0.0395(19) 0.0566(18) 0.0013(14) 0.0050(12) -0.0118(12)
O5 0.0317(14) 0.0387(19) 0.076(2) -0.0115(16) -0.0017(13) -0.0056(13)
O6 0.287(7) 0.073(4) 0.096(3) 0.012(3) -0.058(4) 0.041(4)
O7 0.176(4) 0.078(3) 0.075(3) -0.009(2) -0.078(3) -0.001(3)
O8 0.0462(15) 0.0408(19) 0.0424(16) 0.0109(13) -0.0030(13) -0.0122(13)
O9 0.0460(16) 0.0308(17) 0.0479(17) 0.0070(13) -0.0082(13) -0.0064(13)
O10 0.0529(16) 0.054(2) 0.0381(16) 0.0004(14) -0.0193(13) -0.0130(14)
O11 0.0419(15) 0.056(2) 0.0474(17) -0.0026(15) -0.0066(13) -0.0122(14)
O13 0.0542(17) 0.057(2) 0.0383(16) -0.0035(14) -0.0036(13) -0.0189(15)
O14 0.0551(19) 0.098(3) 0.060(2) -0.013(2) 0.0094(16) -0.0300(19)
Zn1 0.0409(3) 0.0321(3) 0.0410(3) -0.0036(2) -0.0054(2) -0.0095(2)
Zn2 0.0268(2) 0.0338(3) 0.0323(2) 0.00157(19) -0.00300(17) -0.00838(18)
Zn3 0.0491(3) 0.0407(3) 0.0463(3) 0.0056(2) -0.0186(2) -0.0144(2)
O15 0.098(2) 0.096(3) 0.054(2) 0.000(2) -0.0017(18) -0.041(2)
O17 0.081(2) 0.087(3) 0.090(3) -0.003(2) -0.017(2) -0.021(2)
O16 0.108(3) 0.136(5) 0.099(3) -0.007(3) -0.009(3) -0.007(3)
O18 0.45(2) 0.61(4) 0.60(3) 0.00(3) -0.128(19) -0.09(2)

loop_
_atom_type_symbol
_atom_type_description
_atom_type_scat_dispersion_real
_atom_type_scat_dispersion_imag
_atom_type_scat_source
C C 0.0033 0.0016 'International Tables Vol C Tables 4.2.6.8 and 6.1.1.4'
H H 0.0000 0.0000 'International Tables Vol C Tables 4.2.6.8 and 6.1.1.4'
N N 0.0061 0.0033 'International Tables Vol C Tables 4.2.6.8 and 6.1.1.4'
O O 0.0106 0.0060 'International Tables Vol C Tables 4.2.6.8 and 6.1.1.4'
Zn Zn 0.2839 1.4301 'International Tables Vol C Tables 4.2.6.8 and 6.1.1.4'

loop_
_geom_angle_atom_site_label_1
_geom_angle_atom_site_label_2
_geom_angle_atom_site_label_3
_geom_angle
_geom_angle_site_symmetry_1
_geom_angle_site_symmetry_3
O2 C1 O1 123.8(4) . .
O2 C1 C3 121.0(3) . .
O1 C1 C3 115.1(4) . .
O3 C2 O4 124.3(3) . .
O3 C2 C4 120.0(4) . .
O4 C2 C4 115.6(3) . .
C4 C3 C8 118.4(3) . .
C4 C3 C1 125.1(3) . .
C8 C3 C1 116.3(3) . .
C3 C4 C5 120.6(3) . .
C3 C4 C2 121.1(3) . .
C5 C4 C2 118.3(3) . .
C6 C5 C4 119.8(3) . .
C6 C5 H5 120.1 . .
C4 C5 H5 120.1 . .
O5 C6 C7 116.7(3) . .
O5 C6 C5 123.6(3) . .
C7 C6 C5 119.6(4) . .
C8 C7 C6 120.4(3) . .
C8 C7 H7 119.8 . .
C6 C7 H7 119.8 . .
C7 C8 C3 121.3(4) . .
C7 C8 H8 119.4 . .
C3 C8 H8 119.4 . .
C10 C9 C14 121.6(4) . .
C10 C9 O5 118.2(4) . .
C14 C9 O5 120.0(3) . .
C11 C10 C9 119.5(5) . .
C11 C10 H10 120.3 . .
C9 C10 H10 120.3 . .
C12 C11 C10 121.2(5) . .
C12 C11 H11 119.4 . .
C10 C11 H11 119.4 . .
C11 C12 C13 119.7(5) . .
C11 C12 H12 120.2 . .
C13 C12 H12 120.2 . .
C12 C13 C14 121.2(5) . .
C12 C13 H13 119.4 . .
C14 C13 H13 119.4 . .
C9 C14 C13 116.7(4) . .
C9 C14 C15 125.8(4) . .
C13 C14 C15 117.5(5) . .
O7 C15 O6 122.5(6) . .
O7 C15 C14 119.3(5) . .
O6 C15 C14 118.2(5) . .
O11 C16 O10 124.6(3) . .
O11 C16 C19 119.5(3) . .
O10 C16 C19 115.6(3) . .
O9 C17 O8 123.9(4) . .
O9 C17 C18 119.9(3) . .
O8 C17 C18 116.2(3) . .
C23 C18 C19 117.7(4) . .
C23 C18 C17 119.6(3) . .
C19 C18 C17 122.4(3) . .
C20 C19 C18 120.0(3) . .
C20 C19 C16 117.2(3) . .
C18 C19 C16 122.8(3) . .
C21A C20 C19 119.5(9) . .
C21A C20 C21 12(3) . .
C19 C20 C21 123.0(6) . .
C21A C20 H20 120.5 . .
C19 C20 H20 118.5 . .
C21 C20 H20 118.5 . .
C22A C23 C18 121.3(9) . .
C22A C23 C22 8(3) . .
C18 C23 C22 121.7(6) . .
C22A C23 H23 118.8 . .
C18 C23 H23 119.2 . .
C22 C23 H23 119.2 . .
C22 C21 C20 118.9(10) . .
C22 C21 H21 120.6 . .
C20 C21 H21 120.6 . .
O12 C22 C21 123.9(13) . .
O12 C22 C23 117.4(12) . .
C21 C22 C23 118.6(10) . .
O12 C24 C25 119.2(4) . .
O12 C24 C29 120.6(4) . .
C25 C24 C29 120.0 . .
C26 C25 C24 120.0 . .
C26 C25 H25 120.0 . .
C24 C25 H25 120.0 . .
C27 C26 C25 120.0 . .
C27 C26 H26 120.0 . .
C25 C26 H26 120.0 . .
C28 C27 C26 120.0 . .
C28 C27 H27 120.0 . .
C26 C27 H27 120.0 . .
C27 C28 C29 120.0 . .
C27 C28 H28 120.0 . .
C29 C28 H28 120.0 . .
C28 C29 C24 120.0 . .
C28 C29 C30 123.2(4) . .
C24 C29 C30 116.8(4) . .
C22 O12 C24 119.4(8) . .
C21A O12A C24A 127.8(12) . .
O12A C24A C25A 114.5(7) . .
O12A C24A C29A 125.5(7) . .
C25A C24A C29A 120.0 . .
C26A C25A C24A 120.0 . .
C26A C25A H25A 120.0 . .
C24A C25A H25A 120.0 . .
C25A C26A C27A 120.0 . .
C25A C26A H26A 120.0 . .
C27A C26A H26A 120.0 . .
C28A C27A C26A 120.0 . .
C28A C27A H27A 120.0 . .
C26A C27A H27A 120.0 . .
C27A C28A C29A 120.0 . .
C27A C28A H28A 120.0 . .
C29A C28A H28A 120.0 . .
C28A C29A C24A 120.0 . .
C28A C29A C30 111.2(7) . .
C24A C29A C30 128.8(7) . .
C23 C22A C21A 121.2(14) . .
C23 C22A H22A 119.4 . .
C21A C22A H22A 119.4 . .
C20 C21A O12A 123.7(18) . .
C20 C21A C22A 118.8(15) . .
O12A C21A C22A 116.8(19) . .
O14 C30 O13 124.0(4) . .
O14 C30 C29 115.3(4) . .
O13 C30 C29 120.7(4) . .
O14 C30 C29A 125.3(5) . .
O13 C30 C29A 110.6(5) . .
C29 C30 C29A 10.3(5) . .
N1 C31 N2 112.3(3) . .
N1 C31 H31 123.9 . .
N2 C31 H31 123.9 . .
C33 C32 N1 109.8(4) . .
C33 C32 H32 125.1 . .
N1 C32 H32 125.1 . .
C32 C33 N2 106.5(4) . .
C32 C33 H33 126.8 . .
N2 C33 H33 126.8 . .
N2 C34 C35 108.5(3) . .
N2 C34 H34A 110.0 . .
C35 C34 H34A 110.0 . .
N2 C34 H34B 110.0 . .
C35 C34 H34B 110.0 . .
H34A C34 H34B 108.4 . .
C40 C35 C36 119.2(4) . .
C40 C35 C34 120.7(4) . .
C36 C35 C34 119.9(4) . .
C35 C36 C37 119.3(4) . .
C35 C36 H36 120.3 . .
C37 C36 H36 120.3 . .
C38 C37 C36 121.0(4) . .
C38 C37 H37 119.5 . .
C36 C37 H37 119.5 . .
C37 C38 C39 119.2(4) . .
C37 C38 C41 120.2(4) . .
C39 C38 C41 120.2(4) . .
C40 C39 C38 120.4(4) . .
C40 C39 H39 119.8 . .
C38 C39 H39 119.8 . .
C39 C40 C35 120.8(4) . .
C39 C40 H40 119.6 . .
C35 C40 H40 119.6 . .
N3 C41 C38 113.7(3) . .
N3 C41 H41A 108.8 . .
C38 C41 H41A 108.8 . .
N3 C41 H41B 108.8 . .
C38 C41 H41B 108.8 . .
H41A C41 H41B 107.7 . .
N4 C42 N3 111.7(4) . .
N4 C42 H42 124.2 . .
N3 C42 H42 124.2 . .
C44 C43 N3 106.3(4) . .
C44 C43 H43 126.8 . .
N3 C43 H43 126.8 . .
C43 C44 N4 109.6(4) . .
C43 C44 H44 125.2 . .
N4 C44 H44 125.2 . .
N5 C45 N6 111.1(3) . .
N5 C45 H45 124.5 . .
N6 C45 H45 124.5 . .
C47 C46 N5 110.4(3) . .
C47 C46 H46 124.8 . .
N5 C46 H46 124.8 . .
C46 C47 N6 105.8(3) . .
C46 C47 H47 127.1 . .
N6 C47 H47 127.1 . .
N6 C48 C49 112.9(4) . .
N6 C48 H48A 109.0 . .
C49 C48 H48A 109.0 . .
N6 C48 H48B 109.0 . .
C49 C48 H48B 109.0 . .
H48A C48 H48B 107.8 . .
C54 C49 C50 117.6(5) . .
C54 C49 C48 122.4(4) . .
C50 C49 C48 120.0(4) . .
C49 C50 C51 120.6(5) . .
C49 C50 H50 119.7 . .
C51 C50 H50 119.7 . .
C52 C51 C50 122.0(4) . .
C52 C51 H51 119.0 . .
C50 C51 H51 119.0 . .
C51 C52 C53 116.8(5) . .
C51 C52 C55 121.7(4) . .
C53 C52 C55 121.5(5) . .
C52 C53 C54 121.8(5) . .
C52 C53 H53 119.1 . .
C54 C53 H53 119.1 . .
C49 C54 C53 121.1(4) . .
C49 C54 H54 119.4 . .
C53 C54 H54 119.4 . .
N7 C55 C52 112.5(3) . .
N7 C55 H55A 109.1 . .
C52 C55 H55A 109.1 . .
N7 C55 H55B 109.1 . .
C52 C55 H55B 109.1 . .
H55A C55 H55B 107.8 . .
N8 C56 N7 112.7(4) . .
N8 C56 H56 123.6 . .
N7 C56 H56 123.6 . .
C58 C57 N8 110.0(5) . .
C58 C57 H57 125.0 . .
N8 C57 H57 125.0 . .
C57 C58 N7 107.0(4) . .
C57 C58 H58 126.5 . .
N7 C58 H58 126.5 . .
N9 C59 N10 112.1(4) . .
N9 C59 H59 123.9 . .
N10 C59 H59 123.9 . .
C61 C60 N9 109.8(5) . .
C61 C60 H60 125.1 . .
N9 C60 H60 125.1 . .
N10 C61 C60 106.6(4) . .
N10 C61 H61 126.7 . .
C60 C61 H61 126.7 . .
N10 C62 C63 111.0(4) . .
N10 C62 H62A 109.4 . .
C63 C62 H62A 109.4 . .
N10 C62 H62B 109.4 . .
C63 C62 H62B 109.4 . .
H62A C62 H62B 108.0 . .
C64 C63 C65 118.2(4) . 2_846
C64 C63 C62 122.8(4) . .
C65 C63 C62 119.0(4) 2_846 .
C63 C64 C65 120.7(4) . .
C63 C64 H64 119.6 . .
C65 C64 H64 119.6 . .
C63 C65 C64 121.1(4) 2_846 .
C63 C65 H65 119.5 2_846 .
C64 C65 H65 119.5 . .
N11 C66 N12 111.8(3) . .
N11 C66 H66 124.1 . .
N12 C66 H66 124.1 . .
C68 C67 N11 109.2(4) . .
C68 C67 H67 125.4 . .
N11 C67 H67 125.4 . .
C67 C68 N12 106.7(3) . .
C67 C68 H68 126.6 . .
N12 C68 H68 126.6 . .
N12 C69 C70 111.5(3) . .
N12 C69 H69A 109.3 . .
C70 C69 H69A 109.3 . .
N12 C69 H69B 109.3 . .
C70 C69 H69B 109.3 . .
H69A C69 H69B 108.0 . .
C71 C70 C72 118.2(4) . 2_756
C71 C70 C69 120.7(3) . .
C72 C70 C69 121.1(4) 2_756 .
C70 C71 C72 121.6(4) . .
C70 C71 H71 119.2 . .
C72 C71 H71 119.2 . .
C70 C72 C71 120.2(4) 2_756 .
C70 C72 H72 119.9 2_756 .
C71 C72 H72 119.9 . .
C31 N1 C32 104.8(3) . .
C31 N1 Zn1 127.2(3) . .
C32 N1 Zn1 128.0(3) . .
C31 N2 C33 106.6(3) . .
C31 N2 C34 127.0(3) . .
C33 N2 C34 125.8(3) . .
C42 N3 C43 107.1(4) . .
C42 N3 C41 125.2(4) . .
C43 N3 C41 127.6(4) . .
C42 N4 C44 105.3(4) . .
C42 N4 Zn3 126.6(3) . .
C44 N4 Zn3 127.9(3) . .
C45 N5 C46 105.2(3) . .
C45 N5 Zn2 127.8(3) . .
C46 N5 Zn2 126.6(2) . .
C45 N6 C47 107.5(3) . .
C45 N6 C48 127.2(3) . .
C47 N6 C48 125.2(3) . .
C56 N7 C58 105.9(4) . .
C56 N7 C55 126.3(4) . .
C58 N7 C55 127.5(4) . .
C56 N8 C57 104.3(4) . .
C56 N8 Zn3 129.0(3) . 1_575
C57 N8 Zn3 126.5(3) . 1_575
C59 N9 C60 104.4(4) . .
C59 N9 Zn1 123.0(3) . .
C60 N9 Zn1 130.7(3) . .
C59 N10 C61 106.9(4) . .
C59 N10 C62 125.8(4) . .
C61 N10 C62 126.4(4) . .
C66 N11 C67 105.3(3) . .
C66 N11 Zn2 125.9(2) . .
C67 N11 Zn2 128.4(3) . .
C66 N12 C68 107.0(3) . .
C66 N12 C69 126.0(3) . .
C68 N12 C69 126.7(3) . .
C1 O1 Zn1 115.4(3) . .
C2 O4 Zn2 116.2(2) . 1_545
C6 O5 C9 118.6(3) . .
C15 O7 Zn3 130.3(4) . 1_655
C17 O8 Zn2 111.0(2) . .
C16 O10 Zn3 111.9(2) . 1_565
C30 O13 Zn1 114.6(2) . .
O1 Zn1 O13 110.95(12) . .
O1 Zn1 N9 117.67(12) . .
O13 Zn1 N9 113.11(12) . .
O1 Zn1 N1 107.62(12) . .
O13 Zn1 N1 101.94(12) . .
N9 Zn1 N1 103.88(14) . .
O8 Zn2 O4 104.30(11) . 1_565
O8 Zn2 N11 105.47(12) . .
O4 Zn2 N11 106.64(11) 1_565 .
O8 Zn2 N5 108.66(12) . .
O4 Zn2 N5 105.75(11) 1_565 .
N11 Zn2 N5 124.39(12) . .
O7 Zn3 O10 117.12(16) 1_455 1_545
O7 Zn3 N4 94.59(17) 1_455 .
O10 Zn3 N4 110.14(12) 1_545 .
O7 Zn3 N8 111.83(17) 1_455 1_535
O10 Zn3 N8 109.04(13) 1_545 1_535
N4 Zn3 N8 113.61(14) . 1_535
H15A O15 H15B 108.0 . .
H17A O17 H17B 111.8 . .
H16A O16 H16B 111.2 . .

loop_
_geom_bond_atom_site_label_1
_geom_bond_atom_site_label_2
_geom_bond_distance
_geom_bond_site_symmetry_2
C1 O2 1.229(5) .
C1 O1 1.280(4) .
C1 C3 1.507(5) .
C2 O3 1.246(5) .
C2 O4 1.278(5) .
C2 C4 1.513(4) .
C3 C4 1.389(5) .
C3 C8 1.394(5) .
C4 C5 1.392(5) .
C5 C6 1.390(4) .
C5 H5 0.9300 .
C6 O5 1.379(4) .
C6 C7 1.382(5) .
C7 C8 1.367(5) .
C7 H7 0.9300 .
C8 H8 0.9300 .
C9 C10 1.367(6) .
C9 C14 1.380(6) .
C9 O5 1.395(4) .
C10 C11 1.364(7) .
C10 H10 0.9300 .
C11 C12 1.340(9) .
C11 H11 0.9300 .
C12 C13 1.374(8) .
C12 H12 0.9300 .
C13 C14 1.398(6) .
C13 H13 0.9300 .
C14 C15 1.506(6) .
C15 O7 1.186(6) .
C15 O6 1.221(7) .
C16 O11 1.230(4) .
C16 O10 1.284(4) .
C16 C19 1.525(5) .
C17 O9 1.235(4) .
C17 O8 1.291(4) .
C17 C18 1.494(5) .
C18 C23 1.395(5) .
C18 C19 1.397(5) .
C19 C20 1.370(5) .
C20 C21A 1.33(2) .
C20 C21 1.398(13) .
C20 H20 0.9300 .
C23 C22A 1.27(2) .
C23 C22 1.441(16) .
C23 H23 0.9300 .
C21 C22 1.36(2) .
C21 H21 0.9300 .
C22 O12 1.308(12) .
C24 O12 1.371(6) .
C24 C25 1.3900 .
C24 C29 1.3900 .
C25 C26 1.3900 .
C25 H25 0.9300 .
C26 C27 1.3900 .
C26 H26 0.9300 .
C27 C28 1.3900 .
C27 H27 0.9300 .
C28 C29 1.3900 .
C28 H28 0.9300 .
C29 C30 1.520(6) .
O12A C21A 1.364(18) .
O12A C24A 1.373(10) .
C24A C25A 1.3900 .
C24A C29A 1.3900 .
C25A C26A 1.3900 .
C25A H25A 0.9300 .
C26A C27A 1.3900 .
C26A H26A 0.9300 .
C27A C28A 1.3900 .
C27A H27A 0.9300 .
C28A C29A 1.3900 .
C28A H28A 0.9300 .
C29A C30 1.531(8) .
C22A C21A 1.42(3) .
C22A H22A 0.9300 .
C30 O14 1.230(4) .
C30 O13 1.267(4) .
C31 N1 1.309(5) .
C31 N2 1.323(4) .
C31 H31 0.9300 .
C32 C33 1.339(6) .
C32 N1 1.361(5) .
C32 H32 0.9300 .
C33 N2 1.357(5) .
C33 H33 0.9300 .
C34 N2 1.477(5) .
C34 C35 1.509(5) .
C34 H34A 0.9700 .
C34 H34B 0.9700 .
C35 C40 1.382(6) .
C35 C36 1.386(5) .
C36 C37 1.394(6) .
C36 H36 0.9300 .
C37 C38 1.370(6) .
C37 H37 0.9300 .
C38 C39 1.381(5) .
C38 C41 1.524(6) .
C39 C40 1.370(6) .
C39 H39 0.9300 .
C40 H40 0.9300 .
C41 N3 1.462(5) .
C41 H41A 0.9700 .
C41 H41B 0.9700 .
C42 N4 1.302(5) .
C42 N3 1.339(5) .
C42 H42 0.9300 .
C43 C44 1.346(6) .
C43 N3 1.351(5) .
C43 H43 0.9300 .
C44 N4 1.370(5) .
C44 H44 0.9300 .
C45 N5 1.317(4) .
C45 N6 1.345(5) .
C45 H45 0.9300 .
C46 C47 1.348(5) .
C46 N5 1.366(5) .
C46 H46 0.9300 .
C47 N6 1.360(5) .
C47 H47 0.9300 .
C48 N6 1.458(5) .
C48 C49 1.516(6) .
C48 H48A 0.9700 .
C48 H48B 0.9700 .
C49 C54 1.363(6) .
C49 C50 1.369(6) .
C50 C51 1.392(7) .
C50 H50 0.9300 .
C51 C52 1.358(6) .
C51 H51 0.9300 .
C52 C53 1.368(6) .
C52 C55 1.507(6) .
C53 C54 1.384(7) .
C53 H53 0.9300 .
C54 H54 0.9300 .
C55 N7 1.451(6) .
C55 H55A 0.9700 .
C55 H55B 0.9700 .
C56 N8 1.304(5) .
C56 N7 1.340(5) .
C56 H56 0.9300 .
C57 C58 1.333(7) .
C57 N8 1.375(5) .
C57 H57 0.9300 .
C58 N7 1.357(6) .
C58 H58 0.9300 .
C59 N9 1.316(5) .
C59 N10 1.326(5) .
C59 H59 0.9300 .
C60 C61 1.346(7) .
C60 N9 1.359(5) .
C60 H60 0.9300 .
C61 N10 1.343(6) .
C61 H61 0.9300 .
C62 N10 1.471(6) .
C62 C63 1.510(6) .
C62 H62A 0.9700 .
C62 H62B 0.9700 .
C63 C64 1.374(6) .
C63 C65 1.384(6) 2_846
C64 C65 1.388(6) .
C64 H64 0.9300 .
C65 C63 1.384(6) 2_846
C65 H65 0.9300 .
C66 N11 1.319(5) .
C66 N12 1.330(4) .
C66 H66 0.9300 .
C67 C68 1.343(5) .
C67 N11 1.384(4) .
C67 H67 0.9300 .
C68 N12 1.373(5) .
C68 H68 0.9300 .
C69 N12 1.459(5) .
C69 C70 1.515(6) .
C69 H69A 0.9700 .
C69 H69B 0.9700 .
C70 C71 1.366(6) .
C70 C72 1.383(5) 2_756
C71 C72 1.390(6) .
C71 H71 0.9300 .
C72 C70 1.383(5) 2_756
C72 H72 0.9300 .
N1 Zn1 2.013(3) .
N4 Zn3 2.000(4) .
N5 Zn2 2.014(3) .
N8 Zn3 2.005(4) 1_575
N9 Zn1 1.995(3) .
N11 Zn2 2.001(3) .
O1 Zn1 1.955(3) .
O4 Zn2 1.983(2) 1_545
O7 Zn3 1.949(4) 1_655
O8 Zn2 1.970(3) .
O10 Zn3 1.968(2) 1_565
O13 Zn1 1.961(3) .
Zn2 O4 1.983(2) 1_565
Zn3 O7 1.949(4) 1_455
Zn3 O10 1.968(2) 1_545
Zn3 N8 2.005(4) 1_535
O15 H15A 0.8500 .
O15 H15B 0.8498 .
O17 H17A 0.8498 .
O17 H17B 0.8451 .
O16 H16A 0.8691 .
O16 H16B 0.8853 .
